data_7134932
loop_
_publ_author_name
'Wu, Hao-Ze'
'Zhai, Jing-Qi'
'Sun, Jun-Xi'
'Liu, Ying-Pin'
'Tu, Man-Su'
'Hao, Wen-Juan'
'Jiang, Bo'

_publ_section_title
;
 Electrochemical dehydrogenative &#x3b1;-vinylation and &#x3b1;-allylation
 of cyclic &#x3b2;-ketoesters.
;
_journal_issue 78
_journal_name_full 'Chemical communications (Cambridge, England)'
_journal_page_first 15187
_journal_page_last 15190
_journal_paper_doi 10.1039/d5cc03082j
_journal_volume 61
_journal_year 2025
_chemical_formula_sum 'C25 H20 O3'
_chemical_formula_weight 368.41
_space_group_crystal_system triclinic
_space_group_IT_number 2
_space_group_name_Hall '-P 1'
_space_group_name_H-M_alt 'P -1'
_atom_sites_solution_hydrogens geom
_audit_creation_method SHELXL-2018/3
_audit_update_record
;
2025-05-22 deposited with the CCDC.	2025-09-02 downloaded from the CCDC.
;
_cell_angle_alpha 97.418(4)
_cell_angle_beta 90.078(4)
_cell_angle_gamma 110.840(4)
_cell_formula_units_Z 2
_cell_length_a 8.797(3)
_cell_length_b 10.718(3)
_cell_length_c 11.047(4)
_cell_measurement_reflns_used 3993
_cell_measurement_temperature 296(2)
_cell_measurement_theta_max 27.77
_cell_measurement_theta_min 2.48
_cell_volume 964.0(6)
_computing_cell_refinement 'Bruker SAINT'
_computing_data_collection 'Bruker APEX2'
_computing_data_reduction 'Bruker SAINT'
_computing_molecular_graphics 'Bruker SHELXTL'
_computing_publication_material 'Bruker SHELXTL'
_computing_structure_refinement 'SHELXL-2018/3 (Sheldrick, 2018)'
_computing_structure_solution 'SHELXS-97 (Sheldrick 2008)'
_diffrn_ambient_temperature 296(2)
_diffrn_measured_fraction_theta_full 0.980
_diffrn_measured_fraction_theta_max 0.943
_diffrn_measurement_device_type 'Bruker APEX-II CCD'
_diffrn_measurement_method '\f and \w scans'
_diffrn_radiation_type MoK\a
_diffrn_radiation_wavelength 0.71073
_diffrn_reflns_av_R_equivalents 0.0133
_diffrn_reflns_av_unetI/netI 0.0203
_diffrn_reflns_Laue_measured_fraction_full 0.980
_diffrn_reflns_Laue_measured_fraction_max 0.943
_diffrn_reflns_limit_h_max 11
_diffrn_reflns_limit_h_min -10
_diffrn_reflns_limit_k_max 7
_diffrn_reflns_limit_k_min -14
_diffrn_reflns_limit_l_max 14
_diffrn_reflns_limit_l_min -14
_diffrn_reflns_number 5883
_diffrn_reflns_point_group_measured_fraction_full 0.980
_diffrn_reflns_point_group_measured_fraction_max 0.943
_diffrn_reflns_theta_full 25.242
_diffrn_reflns_theta_max 27.769
_diffrn_reflns_theta_min 2.053
_exptl_absorpt_coefficient_mu 0.082
_exptl_crystal_colour colorless
_exptl_crystal_density_diffrn 1.269
_exptl_crystal_description block
_exptl_crystal_F_000 388
_exptl_crystal_size_max 0.220
_exptl_crystal_size_mid 0.200
_exptl_crystal_size_min 0.160
_refine_diff_density_max 0.212
_refine_diff_density_min -0.281
_refine_diff_density_rms 0.044
_refine_ls_extinction_method none
_refine_ls_goodness_of_fit_ref 1.020
_refine_ls_hydrogen_treatment constr
_refine_ls_matrix_type full
_refine_ls_number_parameters 254
_refine_ls_number_reflns 4297
_refine_ls_number_restraints 3
_refine_ls_restrained_S_all 1.019
_refine_ls_R_factor_all 0.0550
_refine_ls_R_factor_gt 0.0488
_refine_ls_shift/su_max 0.002
_refine_ls_shift/su_mean 0.000
_refine_ls_structure_factor_coef Fsqd
_refine_ls_weighting_details 'w=1/[\s^2^(Fo^2^)+(0.0801P)^2^+0.2491P] where P=(Fo^2^+2Fc^2^)/3'
_refine_ls_weighting_scheme calc
_refine_ls_wR_factor_gt 0.1398
_refine_ls_wR_factor_ref 0.1470
_reflns_Friedel_coverage 0.000
_reflns_number_gt 3696
_reflns_number_total 4297
_reflns_threshold_expression 'I > 2\s(I)'
_cod_data_source_file d5cc03082j3.cif
_cod_data_source_block a
_cod_depositor_comments 'Adding full bibliography for 7134932.cif.'
_cod_original_cell_volume 964.0(5)
_cod_database_code 7134932
_shelx_shelxl_version_number 2018/3
_shelx_space_group_comment
;
The symmetry employed for this shelxl refinement is uniquely defined
by the following loop, which should always be used as a source of
symmetry information in preference to the above space-group names.
They are only intended as comments.
;
_shelx_estimated_absorpt_t_min 0.982
_shelx_estimated_absorpt_t_max 0.987

loop_
_space_group_symop_operation_xyz
'x, y, z'
'-x, -y, -z'

loop_
_atom_site_label
_atom_site_type_symbol
_atom_site_fract_x
_atom_site_fract_y
_atom_site_fract_z
_atom_site_U_iso_or_equiv
_atom_site_adp_type
_atom_site_occupancy
_atom_site_site_symmetry_order
_atom_site_calc_flag
_atom_site_refinement_flags_posn
_atom_site_refinement_flags_adp
_atom_site_refinement_flags_occupancy
_atom_site_disorder_assembly
_atom_site_disorder_group
C1 C -0.11075(16) -0.04339(13) 0.69406(12) 0.0401(3) Uani 1 1 d . . . . .
C2 C -0.16427(18) -0.00047(16) 0.59434(13) 0.0479(3) Uani 1 1 d . . . . .
H2 H -0.090892 0.066467 0.555615 0.057 Uiso 1 1 calc R U . . .
C3 C -0.3265(2) -0.0567(2) 0.55191(16) 0.0618(5) Uani 1 1 d . . . . .
H3 H -0.360811 -0.026508 0.485438 0.074 Uiso 1 1 calc R U . . .
C4 C -0.4366(2) -0.1564(2) 0.60731(19) 0.0665(5) Uani 1 1 d . . . . .
H4 H -0.545196 -0.192836 0.579092 0.080 Uiso 1 1 calc R U . . .
C5 C -0.3853(2) -0.20178(19) 0.7045(2) 0.0657(5) Uani 1 1 d . . . . .
H5 H -0.459383 -0.269909 0.741582 0.079 Uiso 1 1 calc R U . . .
C6 C -0.22373(18) -0.14676(16) 0.74788(16) 0.0532(4) Uani 1 1 d . . . . .
H6 H -0.190248 -0.178928 0.813360 0.064 Uiso 1 1 calc R U . . .
C7 C 0.06043(16) 0.02126(14) 0.74660(12) 0.0388(3) Uani 1 1 d . . . . .
C8 C 0.12972(16) -0.06753(14) 0.80319(14) 0.0447(3) Uani 1 1 d . . . . .
C9 C 0.13760(19) -0.18309(16) 0.73499(18) 0.0568(4) Uani 1 1 d . . . . .
H9 H 0.096802 -0.207130 0.654242 0.068 Uiso 1 1 calc R U . . .
C10 C 0.2068(2) -0.2631(2) 0.7877(3) 0.0787(6) Uani 1 1 d . U . . .
H10 H 0.212810 -0.340301 0.742185 0.094 Uiso 1 1 calc R U . . .
C11 C 0.2666(2) -0.2270(3) 0.9085(3) 0.0887(8) Uani 1 1 d . U . . .
H11 H 0.314190 -0.279555 0.943344 0.106 Uiso 1 1 calc R U . . .
C12 C 0.2561(3) -0.1147(3) 0.9765(2) 0.0827(7) Uani 1 1 d . U . . .
H12 H 0.295784 -0.091600 1.057586 0.099 Uiso 1 1 calc R U . . .
C13 C 0.1867(2) -0.03526(19) 0.92523(16) 0.0607(4) Uani 1 1 d . . . . .
H13 H 0.178001 0.040081 0.972388 0.073 Uiso 1 1 calc R U . . .
C14 C 0.13921(16) 0.15251(14) 0.74461(12) 0.0398(3) Uani 1 1 d . . . . .
H14 H 0.078345 0.196642 0.711893 0.048 Uiso 1 1 calc R U . . .
C15 C 0.44646(16) 0.17932(13) 0.78098(13) 0.0401(3) Uani 1 1 d . . . . .
H15A H 0.477002 0.167490 0.861934 0.048 Uiso 1 1 calc R U . . .
H15B H 0.409465 0.092523 0.729631 0.048 Uiso 1 1 calc R U . . .
C16 C 0.31233(15) 0.24138(13) 0.78719(12) 0.0380(3) Uani 1 1 d . . . . .
C17 C 0.37340(17) 0.35583(14) 0.70292(13) 0.0425(3) Uani 1 1 d . . . . .
C18 C 0.6526(2) 0.47344(15) 0.61750(14) 0.0500(3) Uani 1 1 d . . . . .
H18 H 0.620817 0.536365 0.584358 0.060 Uiso 1 1 calc R U . . .
C19 C 0.8085(2) 0.47381(18) 0.60763(17) 0.0604(4) Uani 1 1 d . . . . .
H19 H 0.883229 0.537291 0.566414 0.072 Uiso 1 1 calc R U . . .
C20 C 0.8558(2) 0.38039(19) 0.65856(18) 0.0626(4) Uani 1 1 d . . . . .
H20 H 0.962712 0.384002 0.652933 0.075 Uiso 1 1 calc R U . . .
C21 C 0.74646(19) 0.28206(16) 0.71750(15) 0.0506(3) Uani 1 1 d . . . . .
H21 H 0.778646 0.219123 0.750269 0.061 Uiso 1 1 calc R U . . .
C22 C 0.58777(16) 0.27916(13) 0.72679(12) 0.0393(3) Uani 1 1 d . . . . .
C23 C 0.54343(17) 0.37547(13) 0.67893(12) 0.0403(3) Uani 1 1 d . . . . .
C24 C 0.31487(16) 0.31551(13) 0.91675(12) 0.0407(3) Uani 1 1 d . . . . .
C25 C 0.1806(2) 0.4309(2) 1.04647(17) 0.0646(5) Uani 1 1 d . . . . .
H25A H 0.158207 0.370946 1.107120 0.097 Uiso 1 1 calc R U . . .
H25B H 0.094653 0.465841 1.041961 0.097 Uiso 1 1 calc R U . . .
H25C H 0.282035 0.504017 1.068357 0.097 Uiso 1 1 calc R U . . .
O1 O 0.29109(15) 0.41393(13) 0.66690(12) 0.0646(3) Uani 1 1 d . . . . .
O2 O 0.41542(16) 0.33324(14) 0.99638(11) 0.0677(4) Uani 1 1 d . . . . .
O3 O 0.19122(14) 0.35830(13) 0.92899(11) 0.0604(3) Uani 1 1 d . . . . .

loop_
_atom_site_aniso_label
_atom_site_aniso_U_11
_atom_site_aniso_U_22
_atom_site_aniso_U_33
_atom_site_aniso_U_23
_atom_site_aniso_U_13
_atom_site_aniso_U_12
C1 0.0357(6) 0.0425(7) 0.0422(7) 0.0000(5) -0.0019(5) 0.0162(5)
C2 0.0429(7) 0.0604(9) 0.0422(7) 0.0016(6) -0.0035(6) 0.0226(6)
C3 0.0508(9) 0.0881(12) 0.0492(8) -0.0072(8) -0.0135(7) 0.0338(9)
C4 0.0359(8) 0.0786(12) 0.0766(12) -0.0159(9) -0.0101(7) 0.0193(8)
C5 0.0376(8) 0.0603(10) 0.0919(13) 0.0039(9) 0.0052(8) 0.0108(7)
C6 0.0407(8) 0.0537(8) 0.0640(9) 0.0109(7) 0.0019(6) 0.0146(6)
C7 0.0348(6) 0.0454(7) 0.0376(6) 0.0076(5) -0.0021(5) 0.0157(5)
C8 0.0316(6) 0.0475(7) 0.0560(8) 0.0204(6) -0.0003(5) 0.0108(5)
C9 0.0413(8) 0.0514(8) 0.0813(11) 0.0181(8) 0.0029(7) 0.0177(6)
C10 0.0471(9) 0.0590(10) 0.142(2) 0.0374(12) 0.0151(11) 0.0252(8)
C11 0.0539(10) 0.0956(16) 0.134(2) 0.0734(16) -0.0004(12) 0.0279(11)
C12 0.0676(12) 0.0994(16) 0.0897(15) 0.0560(13) -0.0085(10) 0.0261(11)
C13 0.0549(9) 0.0706(11) 0.0589(9) 0.0302(8) -0.0032(7) 0.0181(8)
C14 0.0348(6) 0.0458(7) 0.0414(7) 0.0081(5) -0.0045(5) 0.0168(5)
C15 0.0372(6) 0.0424(7) 0.0442(7) 0.0107(5) -0.0009(5) 0.0169(5)
C16 0.0335(6) 0.0404(6) 0.0422(7) 0.0114(5) -0.0018(5) 0.0138(5)
C17 0.0424(7) 0.0438(7) 0.0439(7) 0.0133(5) -0.0011(5) 0.0160(6)
C18 0.0534(8) 0.0458(8) 0.0489(8) 0.0120(6) 0.0054(6) 0.0138(6)
C19 0.0530(9) 0.0569(9) 0.0672(10) 0.0170(8) 0.0189(8) 0.0117(7)
C20 0.0445(8) 0.0669(10) 0.0789(12) 0.0129(9) 0.0178(8) 0.0219(8)
C21 0.0450(8) 0.0526(8) 0.0585(9) 0.0080(7) 0.0068(6) 0.0227(6)
C22 0.0389(7) 0.0402(7) 0.0383(6) 0.0024(5) 0.0001(5) 0.0146(5)
C23 0.0418(7) 0.0410(7) 0.0369(6) 0.0053(5) -0.0009(5) 0.0133(5)
C24 0.0366(6) 0.0397(7) 0.0451(7) 0.0113(5) -0.0001(5) 0.0109(5)
C25 0.0646(10) 0.0693(11) 0.0613(10) -0.0024(8) 0.0083(8) 0.0295(9)
O1 0.0535(7) 0.0732(8) 0.0835(8) 0.0428(7) 0.0067(6) 0.0317(6)
O2 0.0722(8) 0.0880(9) 0.0516(6) -0.0042(6) -0.0189(6) 0.0443(7)
O3 0.0490(6) 0.0775(8) 0.0579(7) -0.0089(6) -0.0063(5) 0.0329(6)

loop_
_atom_type_symbol
_atom_type_description
_atom_type_scat_dispersion_real
_atom_type_scat_dispersion_imag
_atom_type_scat_source
C C 0.0033 0.0016 'International Tables Vol C Tables 4.2.6.8 and 6.1.1.4'
H H 0.0000 0.0000 'International Tables Vol C Tables 4.2.6.8 and 6.1.1.4'
O O 0.0106 0.0060 'International Tables Vol C Tables 4.2.6.8 and 6.1.1.4'

loop_
_geom_angle_atom_site_label_1
_geom_angle_atom_site_label_2
_geom_angle_atom_site_label_3
_geom_angle
_geom_angle_site_symmetry_1
_geom_angle_site_symmetry_3
_geom_angle_publ_flag
C2 C1 C6 118.04(13) . . ?
C2 C1 C7 121.75(13) . . ?
C6 C1 C7 120.17(12) . . ?
C1 C2 C3 120.61(16) . . ?
C1 C2 H2 119.7 . . ?
C3 C2 H2 119.7 . . ?
C4 C3 C2 120.59(16) . . ?
C4 C3 H3 119.7 . . ?
C2 C3 H3 119.7 . . ?
C5 C4 C3 119.62(15) . . ?
C5 C4 H4 120.2 . . ?
C3 C4 H4 120.2 . . ?
C4 C5 C6 120.47(18) . . ?
C4 C5 H5 119.8 . . ?
C6 C5 H5 119.8 . . ?
C5 C6 C1 120.64(16) . . ?
C5 C6 H6 119.7 . . ?
C1 C6 H6 119.7 . . ?
C14 C7 C8 124.15(12) . . ?
C14 C7 C1 119.38(12) . . ?
C8 C7 C1 116.42(11) . . ?
C9 C8 C13 119.31(15) . . ?
C9 C8 C7 120.41(14) . . ?
C13 C8 C7 120.28(15) . . ?
C8 C9 C10 119.90(19) . . ?
C8 C9 H9 120.1 . . ?
C10 C9 H9 120.1 . . ?
C11 C10 C9 119.7(2) . . ?
C11 C10 H10 120.1 . . ?
C9 C10 H10 120.1 . . ?
C12 C11 C10 120.50(17) . . ?
C12 C11 H11 119.8 . . ?
C10 C11 H11 119.8 . . ?
C11 C12 C13 120.2(2) . . ?
C11 C12 H12 119.9 . . ?
C13 C12 H12 119.9 . . ?
C12 C13 C8 120.4(2) . . ?
C12 C13 H13 119.8 . . ?
C8 C13 H13 119.8 . . ?
C7 C14 C16 130.26(12) . . ?
C7 C14 H14 114.9 . . ?
C16 C14 H14 114.9 . . ?
C22 C15 C16 104.95(10) . . ?
C22 C15 H15A 110.8 . . ?
C16 C15 H15A 110.8 . . ?
C22 C15 H15B 110.8 . . ?
C16 C15 H15B 110.8 . . ?
H15A C15 H15B 108.8 . . ?
C14 C16 C24 110.00(11) . . ?
C14 C16 C15 119.13(11) . . ?
C24 C16 C15 109.66(10) . . ?
C14 C16 C17 108.12(10) . . ?
C24 C16 C17 105.26(11) . . ?
C15 C16 C17 103.61(11) . . ?
O1 C17 C23 128.17(13) . . ?
O1 C17 C16 124.58(13) . . ?
C23 C17 C16 107.26(11) . . ?
C19 C18 C23 117.88(14) . . ?
C19 C18 H18 121.1 . . ?
C23 C18 H18 121.1 . . ?
C18 C19 C20 120.77(15) . . ?
C18 C19 H19 119.6 . . ?
C20 C19 H19 119.6 . . ?
C21 C20 C19 121.15(15) . . ?
C21 C20 H20 119.4 . . ?
C19 C20 H20 119.4 . . ?
C20 C21 C22 118.78(15) . . ?
C20 C21 H21 120.6 . . ?
C22 C21 H21 120.6 . . ?
C23 C22 C21 119.52(13) . . ?
C23 C22 C15 111.96(12) . . ?
C21 C22 C15 128.49(13) . . ?
C22 C23 C18 121.86(13) . . ?
C22 C23 C17 110.03(12) . . ?
C18 C23 C17 128.11(13) . . ?
O2 C24 O3 123.87(14) . . ?
O2 C24 C16 124.82(13) . . ?
O3 C24 C16 111.31(11) . . ?
O3 C25 H25A 109.5 . . ?
O3 C25 H25B 109.5 . . ?
H25A C25 H25B 109.5 . . ?
O3 C25 H25C 109.5 . . ?
H25A C25 H25C 109.5 . . ?
H25B C25 H25C 109.5 . . ?
C24 O3 C25 116.76(13) . . ?

loop_
_geom_bond_atom_site_label_1
_geom_bond_atom_site_label_2
_geom_bond_distance
_geom_bond_site_symmetry_2
_geom_bond_publ_flag
C1 C2 1.389(2) . ?
C1 C6 1.399(2) . ?
C1 C7 1.4954(18) . ?
C2 C3 1.390(2) . ?
C2 H2 0.9300 . ?
C3 C4 1.374(3) . ?
C3 H3 0.9300 . ?
C4 C5 1.372(3) . ?
C4 H4 0.9300 . ?
C5 C6 1.388(2) . ?
C5 H5 0.9300 . ?
C6 H6 0.9300 . ?
C7 C14 1.332(2) . ?
C7 C8 1.4944(18) . ?
C8 C9 1.388(2) . ?
C8 C13 1.394(2) . ?
C9 C10 1.394(2) . ?
C9 H9 0.9300 . ?
C10 C11 1.388(4) . ?
C10 H10 0.9300 . ?
C11 C12 1.367(4) . ?
C11 H11 0.9300 . ?
C12 C13 1.383(3) . ?
C12 H12 0.9300 . ?
C13 H13 0.9300 . ?
C14 C16 1.5159(18) . ?
C14 H14 0.9300 . ?
C15 C22 1.5065(19) . ?
C15 C16 1.5447(18) . ?
C15 H15A 0.9700 . ?
C15 H15B 0.9700 . ?
C16 C24 1.541(2) . ?
C16 C17 1.5771(18) . ?
C17 O1 1.2060(17) . ?
C17 C23 1.464(2) . ?
C18 C19 1.374(2) . ?
C18 C23 1.398(2) . ?
C18 H18 0.9300 . ?
C19 C20 1.390(3) . ?
C19 H19 0.9300 . ?
C20 C21 1.385(2) . ?
C20 H20 0.9300 . ?
C21 C22 1.389(2) . ?
C21 H21 0.9300 . ?
C22 C23 1.3871(19) . ?
C24 O2 1.1948(17) . ?
C24 O3 1.3232(18) . ?
C25 O3 1.445(2) . ?
C25 H25A 0.9600 . ?
C25 H25B 0.9600 . ?
C25 H25C 0.9600 . ?

loop_
_geom_torsion_atom_site_label_1
_geom_torsion_atom_site_label_2
_geom_torsion_atom_site_label_3
_geom_torsion_atom_site_label_4
_geom_torsion
_geom_torsion_site_symmetry_1
_geom_torsion_site_symmetry_2
_geom_torsion_site_symmetry_3
_geom_torsion_site_symmetry_4
_geom_torsion_publ_flag
C6 C1 C2 C3 1.7(2) . . . . ?
C7 C1 C2 C3 -176.03(13) . . . . ?
C1 C2 C3 C4 -0.5(2) . . . . ?
C2 C3 C4 C5 -0.7(3) . . . . ?
C3 C4 C5 C6 0.7(3) . . . . ?
C4 C5 C6 C1 0.6(3) . . . . ?
C2 C1 C6 C5 -1.7(2) . . . . ?
C7 C1 C6 C5 176.02(15) . . . . ?
C2 C1 C7 C14 33.2(2) . . . . ?
C6 C1 C7 C14 -144.46(15) . . . . ?
C2 C1 C7 C8 -149.15(14) . . . . ?
C6 C1 C7 C8 33.20(18) . . . . ?
C14 C7 C8 C9 -124.51(16) . . . . ?
C1 C7 C8 C9 57.96(18) . . . . ?
C14 C7 C8 C13 55.7(2) . . . . ?
C1 C7 C8 C13 -121.86(15) . . . . ?
C13 C8 C9 C10 -2.0(2) . . . . ?
C7 C8 C9 C10 178.15(14) . . . . ?
C8 C9 C10 C11 0.3(3) . . . . ?
C9 C10 C11 C12 0.9(3) . . . . ?
C10 C11 C12 C13 -0.5(3) . . . . ?
C11 C12 C13 C8 -1.2(3) . . . . ?
C9 C8 C13 C12 2.5(2) . . . . ?
C7 C8 C13 C12 -177.70(16) . . . . ?
C8 C7 C14 C16 4.7(2) . . . . ?
C1 C7 C14 C16 -177.85(13) . . . . ?
C7 C14 C16 C24 -97.10(17) . . . . ?
C7 C14 C16 C15 30.7(2) . . . . ?
C7 C14 C16 C17 148.45(15) . . . . ?
C22 C15 C16 C14 134.55(12) . . . . ?
C22 C15 C16 C24 -97.51(12) . . . . ?
C22 C15 C16 C17 14.46(13) . . . . ?
C14 C16 C17 O1 39.80(19) . . . . ?
C24 C16 C17 O1 -77.73(17) . . . . ?
C15 C16 C17 O1 167.12(15) . . . . ?
C14 C16 C17 C23 -140.20(12) . . . . ?
C24 C16 C17 C23 102.27(12) . . . . ?
C15 C16 C17 C23 -12.88(14) . . . . ?
C23 C18 C19 C20 -0.7(3) . . . . ?
C18 C19 C20 C21 1.9(3) . . . . ?
C19 C20 C21 C22 -1.0(3) . . . . ?
C20 C21 C22 C23 -1.1(2) . . . . ?
C20 C21 C22 C15 176.97(15) . . . . ?
C16 C15 C22 C23 -11.95(15) . . . . ?
C16 C15 C22 C21 169.90(14) . . . . ?
C21 C22 C23 C18 2.2(2) . . . . ?
C15 C22 C23 C18 -176.11(12) . . . . ?
C21 C22 C23 C17 -177.99(13) . . . . ?
C15 C22 C23 C17 3.68(16) . . . . ?
C19 C18 C23 C22 -1.3(2) . . . . ?
C19 C18 C23 C17 178.93(15) . . . . ?
O1 C17 C23 C22 -173.90(15) . . . . ?
C16 C17 C23 C22 6.10(15) . . . . ?
O1 C17 C23 C18 5.9(3) . . . . ?
C16 C17 C23 C18 -174.13(13) . . . . ?
C14 C16 C24 O2 139.56(15) . . . . ?
C15 C16 C24 O2 6.70(19) . . . . ?
C17 C16 C24 O2 -104.19(16) . . . . ?
C14 C16 C24 O3 -40.80(15) . . . . ?
C15 C16 C24 O3 -173.66(11) . . . . ?
C17 C16 C24 O3 75.45(14) . . . . ?
O2 C24 O3 C25 0.2(2) . . . . ?
C16 C24 O3 C25 -179.41(13) . . . . ?
